data_4106504
loop_
_publ_author_name
'Thomas W. Myers'
'Louise A. Berben'

_publ_section_title
;
 Countercations Direct One- or Two-Electron Oxidation of an Al(III)
 Complex and Al(III)-Oxo Intermediates Activate C-H Bonds
;
_journal_name_full 'Journal of the American Chemical Society'
_journal_page_first 11865
_journal_page_last 11867
_journal_paper_doi 10.1021/ja203842s
_journal_volume 133
_journal_year 2011
_chemical_formula_sum 'C72 H92 Al2 N8 O2'
_chemical_formula_weight 1155.50
_chemical_name_systematic
; 
 ? 
;
_space_group_IT_number 15
_symmetry_cell_setting monoclinic
_symmetry_space_group_name_Hall '-C 2yc'
_symmetry_space_group_name_H-M 'C 1 2/c 1'
_atom_sites_solution_hydrogens geom
_atom_sites_solution_primary direct
_atom_sites_solution_secondary difmap
_audit_creation_method SHELXL-97
_cell_angle_alpha 90.00
_cell_angle_beta 113.1830(10)
_cell_angle_gamma 90.00
_cell_formula_units_Z 2
_cell_length_a 21.4551(9)
_cell_length_b 9.6906(4)
_cell_length_c 16.8461(7)
_cell_measurement_reflns_used 90
_cell_measurement_temperature 100(2)
_cell_measurement_theta_max 28.32
_cell_measurement_theta_min 2.54
_cell_volume 3219.7(2)
_computing_cell_refinement 'Bruker Apex'
_computing_data_collection 'Bruker Apex'
_computing_data_reduction 'Bruker saint'
_computing_molecular_graphics 'Bruker Shelxtl'
_computing_publication_material 'Bruker Shelxtl'
_computing_structure_refinement 'SHELXL-97 (Sheldrick, 2008)'
_computing_structure_solution 'SHELXS-97 (Sheldrick, 2008)'
_diffrn_ambient_temperature 100(2)
_diffrn_measured_fraction_theta_full 0.995
_diffrn_measured_fraction_theta_max 0.995
_diffrn_measurement_device_type 'CCD area detector'
_diffrn_measurement_method 'phi and omega scans'
_diffrn_radiation_monochromator graphite
_diffrn_radiation_source 'fine-focus sealed tube'
_diffrn_radiation_type MoK\a
_diffrn_radiation_wavelength 0.71073
_diffrn_reflns_av_R_equivalents 0.1202
_diffrn_reflns_av_sigmaI/netI 0.1035
_diffrn_reflns_limit_h_max 31
_diffrn_reflns_limit_h_min -31
_diffrn_reflns_limit_k_max 14
_diffrn_reflns_limit_k_min -14
_diffrn_reflns_limit_l_max 24
_diffrn_reflns_limit_l_min -24
_diffrn_reflns_number 23313
_diffrn_reflns_theta_full 31.56
_diffrn_reflns_theta_max 31.56
_diffrn_reflns_theta_min 2.34
_exptl_absorpt_coefficient_mu 0.097
_exptl_absorpt_correction_T_max 0.9922
_exptl_absorpt_correction_T_min 0.9686
_exptl_absorpt_correction_type 'numerical Analytical'
_exptl_absorpt_process_details SADABS
_exptl_crystal_colour Green
_exptl_crystal_density_diffrn 1.192
_exptl_crystal_description Block
_exptl_crystal_F_000 1244
_exptl_crystal_size_max 0.33
_exptl_crystal_size_mid 0.11
_exptl_crystal_size_min 0.08
_refine_diff_density_max 0.451
_refine_diff_density_min -0.350
_refine_diff_density_rms 0.067
_refine_ls_extinction_method none
_refine_ls_goodness_of_fit_ref 0.955
_refine_ls_hydrogen_treatment constr
_refine_ls_matrix_type full
_refine_ls_number_parameters 191
_refine_ls_number_reflns 5384
_refine_ls_number_restraints 0
_refine_ls_restrained_S_all 0.955
_refine_ls_R_factor_all 0.0926
_refine_ls_R_factor_gt 0.0549
_refine_ls_shift/su_max 0.000
_refine_ls_shift/su_mean 0.000
_refine_ls_structure_factor_coef Fsqd
_refine_ls_weighting_details 'calc w=1/[\s^2^(Fo^2^)+(0.0833P)^2^+0.0000P] where P=(Fo^2^+2Fc^2^)/3'
_refine_ls_weighting_scheme calc
_refine_ls_wR_factor_gt 0.1534
_refine_ls_wR_factor_ref 0.1662
_reflns_number_gt 3263
_reflns_number_total 5384
_reflns_threshold_expression >2sigma(I)
_cod_data_source_file ja203842s_si_002_3.cif
_cod_data_source_block twm36
_cod_database_code 4106504

loop_
_symmetry_equiv_pos_as_xyz
'x, y, z'
'-x, y, -z+1/2'
'x+1/2, y+1/2, z'
'-x+1/2, y+1/2, -z+1/2'
'-x, -y, -z'
'x, -y, z-1/2'
'-x+1/2, -y+1/2, -z'
'x+1/2, -y+1/2, z-1/2'

loop_
_atom_site_label
_atom_site_type_symbol
_atom_site_fract_x
_atom_site_fract_y
_atom_site_fract_z
_atom_site_U_iso_or_equiv
_atom_site_adp_type
_atom_site_occupancy
_atom_site_symmetry_multiplicity
_atom_site_calc_flag
_atom_site_refinement_flags
Al1 Al 0.0000 0.09564(7) 0.2500 0.01483(17) Uani 1 2 d S
O1 O 0.0000 -0.08415(17) 0.2500 0.0254(4) Uani 1 2 d S
H1 H -0.0126 -0.1124 0.2871 0.038 Uiso 0.50 1 calc PR
N1 N 0.07723(6) 0.19220(13) 0.33269(8) 0.0155(3) Uani 1 1 d .
N2 N 0.03300(7) 0.11536(14) 0.15307(8) 0.0173(3) Uani 1 1 d .
C1 C 0.07199(8) 0.22284(17) 0.40847(10) 0.0194(3) Uani 1 1 d .
H1A H 0.1062 0.2701 0.4521 0.023 Uiso 1 1 calc R
C2 C -0.01326(8) 0.18064(17) 0.08160(10) 0.0200(3) Uani 1 1 d .
C3 C -0.00009(10) 0.1970(2) 0.00590(12) 0.0287(4) Uani 1 1 d .
H3 H -0.0317 0.2407 -0.0423 0.034 Uiso 1 1 calc R
C4 C 0.05853(10) 0.1489(2) 0.00373(13) 0.0346(5) Uani 1 1 d .
H4 H 0.0672 0.1590 -0.0459 0.042 Uiso 1 1 calc R
C5 C 0.10623(9) 0.0834(2) 0.07738(12) 0.0292(4) Uani 1 1 d .
H5 H 0.1471 0.0511 0.0775 0.035 Uiso 1 1 calc R
C6 C 0.09103(9) 0.06840(18) 0.14876(11) 0.0224(4) Uani 1 1 d .
H6 H 0.1223 0.0236 0.1968 0.027 Uiso 1 1 calc R
C7 C 0.14107(8) 0.22293(16) 0.32774(10) 0.0153(3) Uani 1 1 d .
C8 C 0.19783(8) 0.13779(16) 0.37212(10) 0.0158(3) Uani 1 1 d .
C9 C 0.25840(8) 0.16728(17) 0.36335(10) 0.0197(3) Uani 1 1 d .
H9 H 0.2962 0.1125 0.3920 0.024 Uiso 1 1 calc R
C10 C 0.26354(8) 0.27582(18) 0.31321(11) 0.0228(4) Uani 1 1 d .
H10 H 0.3043 0.2927 0.3077 0.027 Uiso 1 1 calc R
C11 C 0.20796(9) 0.35961(17) 0.27118(11) 0.0219(4) Uani 1 1 d .
H11 H 0.2120 0.4331 0.2380 0.026 Uiso 1 1 calc R
C12 C 0.14626(8) 0.33570(16) 0.27777(10) 0.0189(3) Uani 1 1 d .
C13 C 0.19382(8) 0.01508(16) 0.42634(10) 0.0169(3) Uani 1 1 d .
H13 H 0.1551 0.0305 0.4424 0.020 Uiso 1 1 calc R
C14 C 0.18090(11) -0.11858(18) 0.37528(12) 0.0309(4) Uani 1 1 d .
H14A H 0.1410 -0.1088 0.3231 0.046 Uiso 0.50 1 calc PR
H14B H 0.1743 -0.1923 0.4093 0.046 Uiso 0.50 1 calc PR
H14C H 0.2191 -0.1391 0.3612 0.046 Uiso 0.50 1 calc PR
H14D H 0.2153 -0.1846 0.4060 0.046 Uiso 0.50 1 calc PR
H14E H 0.1820 -0.1012 0.3197 0.046 Uiso 0.50 1 calc PR
H14F H 0.1372 -0.1544 0.3678 0.046 Uiso 0.50 1 calc PR
C15 C 0.25680(9) 0.00145(19) 0.50955(11) 0.0265(4) Uani 1 1 d .
H15A H 0.2644 0.0864 0.5413 0.040 Uiso 0.50 1 calc PR
H15B H 0.2953 -0.0187 0.4960 0.040 Uiso 0.50 1 calc PR
H15C H 0.2504 -0.0720 0.5439 0.040 Uiso 0.50 1 calc PR
H15D H 0.2757 -0.0892 0.5128 0.040 Uiso 0.50 1 calc PR
H15E H 0.2448 0.0159 0.5581 0.040 Uiso 0.50 1 calc PR
H15F H 0.2897 0.0691 0.5102 0.040 Uiso 0.50 1 calc PR
C16 C 0.08713(9) 0.43365(17) 0.23650(11) 0.0240(4) Uani 1 1 d .
H16 H 0.0454 0.3828 0.2275 0.029 Uiso 1 1 calc R
C17 C 0.08146(10) 0.4889(3) 0.14833(15) 0.0460(6) Uani 1 1 d .
H17A H 0.0432 0.5498 0.1254 0.069 Uiso 0.50 1 calc PR
H17B H 0.0756 0.4131 0.1093 0.069 Uiso 0.50 1 calc PR
H17C H 0.1221 0.5383 0.1552 0.069 Uiso 0.50 1 calc PR
H17D H 0.1173 0.4509 0.1346 0.069 Uiso 0.50 1 calc PR
H17E H 0.0850 0.5877 0.1506 0.069 Uiso 0.50 1 calc PR
H17F H 0.0385 0.4625 0.1047 0.069 Uiso 0.50 1 calc PR
C18 C 0.09310(11) 0.5520(2) 0.29956(16) 0.0510(7) Uani 1 1 d .
H18A H 0.0558 0.6145 0.2740 0.077 Uiso 0.50 1 calc PR
H18B H 0.1350 0.6004 0.3121 0.077 Uiso 0.50 1 calc PR
H18C H 0.0923 0.5152 0.3520 0.077 Uiso 0.50 1 calc PR
H18D H 0.1329 0.5389 0.3514 0.077 Uiso 0.50 1 calc PR
H18E H 0.0537 0.5531 0.3133 0.077 Uiso 0.50 1 calc PR
H18F H 0.0964 0.6382 0.2734 0.077 Uiso 0.50 1 calc PR

loop_
_atom_site_aniso_label
_atom_site_aniso_U_11
_atom_site_aniso_U_22
_atom_site_aniso_U_33
_atom_site_aniso_U_23
_atom_site_aniso_U_13
_atom_site_aniso_U_12
Al1 0.0140(3) 0.0126(3) 0.0183(3) 0.000 0.0067(3) 0.000
O1 0.0279(10) 0.0155(8) 0.0321(9) 0.000 0.0109(8) 0.000
N1 0.0137(7) 0.0137(6) 0.0206(7) -0.0007(5) 0.0083(5) 0.0003(5)
N2 0.0143(7) 0.0177(7) 0.0199(6) -0.0007(5) 0.0066(5) 0.0014(5)
C1 0.0174(8) 0.0185(8) 0.0216(8) -0.0056(6) 0.0070(6) -0.0008(6)
C2 0.0183(8) 0.0202(8) 0.0228(8) 0.0033(6) 0.0097(7) -0.0014(6)
C3 0.0268(10) 0.0369(11) 0.0259(9) 0.0109(8) 0.0140(8) 0.0032(8)
C4 0.0323(11) 0.0473(13) 0.0333(10) 0.0081(9) 0.0226(9) 0.0031(9)
C5 0.0210(9) 0.0415(12) 0.0308(10) 0.0007(8) 0.0161(8) 0.0023(8)
C6 0.0182(8) 0.0267(9) 0.0235(8) -0.0029(7) 0.0094(7) 0.0016(7)
C7 0.0119(7) 0.0143(7) 0.0192(7) -0.0030(6) 0.0056(6) -0.0026(6)
C8 0.0158(8) 0.0140(7) 0.0183(7) -0.0013(6) 0.0073(6) -0.0006(6)
C9 0.0154(8) 0.0203(8) 0.0243(8) 0.0022(6) 0.0089(7) 0.0033(6)
C10 0.0169(8) 0.0255(9) 0.0296(9) 0.0025(7) 0.0130(7) -0.0023(7)
C11 0.0205(9) 0.0205(8) 0.0248(8) 0.0050(7) 0.0089(7) -0.0036(7)
C12 0.0173(8) 0.0151(8) 0.0223(8) 0.0005(6) 0.0057(6) -0.0020(6)
C13 0.0161(8) 0.0150(7) 0.0207(8) 0.0016(6) 0.0084(6) 0.0011(6)
C14 0.0439(12) 0.0170(8) 0.0277(9) -0.0002(7) 0.0095(8) -0.0059(8)
C15 0.0279(10) 0.0247(9) 0.0229(8) 0.0047(7) 0.0056(7) -0.0019(8)
C16 0.0166(9) 0.0156(8) 0.0334(9) 0.0050(7) 0.0028(7) -0.0021(6)
C17 0.0243(11) 0.0498(14) 0.0558(13) 0.0366(11) 0.0070(9) -0.0030(10)
C18 0.0294(12) 0.0237(11) 0.0758(17) -0.0154(10) -0.0053(11) 0.0105(9)

loop_
_atom_type_symbol
_atom_type_description
_atom_type_scat_dispersion_real
_atom_type_scat_dispersion_imag
_atom_type_scat_source
C C 0.0033 0.0016 'International Tables Vol C Tables 4.2.6.8 and 6.1.1.4'
H H 0.0000 0.0000 'International Tables Vol C Tables 4.2.6.8 and 6.1.1.4'
N N 0.0061 0.0033 'International Tables Vol C Tables 4.2.6.8 and 6.1.1.4'
O O 0.0106 0.0060 'International Tables Vol C Tables 4.2.6.8 and 6.1.1.4'
Al Al 0.0645 0.0514 'International Tables Vol C Tables 4.2.6.8 and 6.1.1.4'

loop_
_geom_angle_atom_site_label_1
_geom_angle_atom_site_label_2
_geom_angle_atom_site_label_3
_geom_angle
_geom_angle_site_symmetry_1
_geom_angle_site_symmetry_3
O1 Al1 N1 118.92(4) . .
O1 Al1 N1 118.92(4) . 2
N1 Al1 N1 122.16(8) . 2
O1 Al1 N2 95.40(4) . 2
N1 Al1 N2 81.16(5) . 2
N1 Al1 N2 93.59(5) 2 2
O1 Al1 N2 95.40(4) . .
N1 Al1 N2 93.59(5) . .
N1 Al1 N2 81.16(5) 2 .
N2 Al1 N2 169.19(8) 2 .
Al1 O1 H1 109.5 . .
C1 N1 C7 116.31(13) . .
C1 N1 Al1 114.72(10) . .
C7 N1 Al1 128.65(10) . .
C6 N2 C2 117.98(14) . .
C6 N2 Al1 129.14(11) . .
C2 N2 Al1 112.79(10) . .
N1 C1 C2 117.47(14) . 2
N1 C1 H1A 121.3 . .
C2 C1 H1A 121.3 2 .
N2 C2 C1 113.83(14) . 2
N2 C2 C3 120.46(15) . .
C1 C2 C3 125.69(16) 2 .
C4 C3 C2 120.08(17) . .
C4 C3 H3 120.0 . .
C2 C3 H3 120.0 . .
C3 C4 C5 119.38(17) . .
C3 C4 H4 120.3 . .
C5 C4 H4 120.3 . .
C6 C5 C4 118.56(17) . .
C6 C5 H5 120.7 . .
C4 C5 H5 120.7 . .
N2 C6 C5 123.53(16) . .
N2 C6 H6 118.2 . .
C5 C6 H6 118.2 . .
C12 C7 C8 120.86(14) . .
C12 C7 N1 119.78(14) . .
C8 C7 N1 119.35(14) . .
C9 C8 C7 117.93(14) . .
C9 C8 C13 119.93(14) . .
C7 C8 C13 122.13(14) . .
C10 C9 C8 121.56(15) . .
C10 C9 H9 119.2 . .
C8 C9 H9 119.2 . .
C9 C10 C11 119.97(15) . .
C9 C10 H10 120.0 . .
C11 C10 H10 120.0 . .
C10 C11 C12 121.10(15) . .
C10 C11 H11 119.4 . .
C12 C11 H11 119.4 . .
C11 C12 C7 118.56(15) . .
C11 C12 C16 120.65(14) . .
C7 C12 C16 120.69(14) . .
C14 C13 C15 110.21(14) . .
C14 C13 C8 111.54(13) . .
C15 C13 C8 112.40(13) . .
C14 C13 H13 107.5 . .
C15 C13 H13 107.5 . .
C8 C13 H13 107.5 . .
C13 C14 H14A 109.5 . .
C13 C14 H14B 109.5 . .
H14A C14 H14B 109.5 . .
C13 C14 H14C 109.5 . .
H14A C14 H14C 109.5 . .
H14B C14 H14C 109.5 . .
C13 C14 H14D 109.5 . .
H14A C14 H14D 141.1 . .
H14B C14 H14D 56.3 . .
H14C C14 H14D 56.3 . .
C13 C14 H14E 109.5 . .
H14A C14 H14E 56.3 . .
H14B C14 H14E 141.1 . .
H14C C14 H14E 56.3 . .
H14D C14 H14E 109.5 . .
C13 C14 H14F 109.5 . .
H14A C14 H14F 56.3 . .
H14B C14 H14F 56.3 . .
H14C C14 H14F 141.1 . .
H14D C14 H14F 109.5 . .
H14E C14 H14F 109.5 . .
C13 C15 H15A 109.5 . .
C13 C15 H15B 109.5 . .
H15A C15 H15B 109.5 . .
C13 C15 H15C 109.5 . .
H15A C15 H15C 109.5 . .
H15B C15 H15C 109.5 . .
C13 C15 H15D 109.5 . .
H15A C15 H15D 141.1 . .
H15B C15 H15D 56.3 . .
H15C C15 H15D 56.3 . .
C13 C15 H15E 109.5 . .
H15A C15 H15E 56.3 . .
H15B C15 H15E 141.1 . .
H15C C15 H15E 56.3 . .
H15D C15 H15E 109.5 . .
C13 C15 H15F 109.5 . .
H15A C15 H15F 56.3 . .
H15B C15 H15F 56.3 . .
H15C C15 H15F 141.1 . .
H15D C15 H15F 109.5 . .
H15E C15 H15F 109.5 . .
C12 C16 C18 108.89(15) . .
C12 C16 C17 113.24(16) . .
C18 C16 C17 111.21(18) . .
C12 C16 H16 107.8 . .
C18 C16 H16 107.8 . .
C17 C16 H16 107.8 . .
C16 C17 H17A 109.5 . .
C16 C17 H17B 109.5 . .
H17A C17 H17B 109.5 . .
C16 C17 H17C 109.5 . .
H17A C17 H17C 109.5 . .
H17B C17 H17C 109.5 . .
C16 C17 H17D 109.5 . .
H17A C17 H17D 141.1 . .
H17B C17 H17D 56.3 . .
H17C C17 H17D 56.3 . .
C16 C17 H17E 109.5 . .
H17A C17 H17E 56.3 . .
H17B C17 H17E 141.1 . .
H17C C17 H17E 56.3 . .
H17D C17 H17E 109.5 . .
C16 C17 H17F 109.5 . .
H17A C17 H17F 56.3 . .
H17B C17 H17F 56.3 . .
H17C C17 H17F 141.1 . .
H17D C17 H17F 109.5 . .
H17E C17 H17F 109.5 . .
C16 C18 H18A 109.5 . .
C16 C18 H18B 109.5 . .
H18A C18 H18B 109.5 . .
C16 C18 H18C 109.5 . .
H18A C18 H18C 109.5 . .
H18B C18 H18C 109.5 . .
C16 C18 H18D 109.5 . .
H18A C18 H18D 141.1 . .
H18B C18 H18D 56.3 . .
H18C C18 H18D 56.3 . .
C16 C18 H18E 109.5 . .
H18A C18 H18E 56.3 . .
H18B C18 H18E 141.1 . .
H18C C18 H18E 56.3 . .
H18D C18 H18E 109.5 . .
C16 C18 H18F 109.5 . .
H18A C18 H18F 56.3 . .
H18B C18 H18F 56.3 . .
H18C C18 H18F 141.1 . .
H18D C18 H18F 109.5 . .
H18E C18 H18F 109.5 . .

loop_
_geom_bond_atom_site_label_1
_geom_bond_atom_site_label_2
_geom_bond_distance
_geom_bond_site_symmetry_2
Al1 O1 1.7423(17) .
Al1 N1 1.9351(13) .
Al1 N1 1.9351(13) 2
Al1 N2 2.0284(13) 2
Al1 N2 2.0284(13) .
O1 H1 0.8200 .
N1 C1 1.3578(19) .
N1 C7 1.4357(19) .
N2 C6 1.354(2) .
N2 C2 1.376(2) .
C1 C2 1.396(2) 2
C1 H1A 0.9300 .
C2 C1 1.396(2) 2
C2 C3 1.420(2) .
C3 C4 1.355(3) .
C3 H3 0.9300 .
C4 C5 1.411(3) .
C4 H4 0.9300 .
C5 C6 1.372(2) .
C5 H5 0.9300 .
C6 H6 0.9300 .
C7 C12 1.410(2) .
C7 C8 1.416(2) .
C8 C9 1.394(2) .
C8 C13 1.522(2) .
C9 C10 1.380(2) .
C9 H9 0.9300 .
C10 C11 1.385(2) .
C10 H10 0.9300 .
C11 C12 1.391(2) .
C11 H11 0.9300 .
C12 C16 1.516(2) .
C13 C14 1.519(2) .
C13 C15 1.522(2) .
C13 H13 0.9800 .
C14 H14A 0.9600 .
C14 H14B 0.9600 .
C14 H14C 0.9600 .
C14 H14D 0.9600 .
C14 H14E 0.9600 .
C14 H14F 0.9600 .
C15 H15A 0.9600 .
C15 H15B 0.9600 .
C15 H15C 0.9600 .
C15 H15D 0.9600 .
C15 H15E 0.9600 .
C15 H15F 0.9600 .
C16 C18 1.534(3) .
C16 C17 1.538(3) .
C16 H16 0.9800 .
C17 H17A 0.9600 .
C17 H17B 0.9600 .
C17 H17C 0.9600 .
C17 H17D 0.9600 .
C17 H17E 0.9600 .
C17 H17F 0.9600 .
C18 H18A 0.9600 .
C18 H18B 0.9600 .
C18 H18C 0.9600 .
C18 H18D 0.9600 .
C18 H18E 0.9600 .
C18 H18F 0.9600 .

loop_
_geom_torsion_atom_site_label_1
_geom_torsion_atom_site_label_2
_geom_torsion_atom_site_label_3
_geom_torsion_atom_site_label_4
_geom_torsion
_geom_torsion_site_symmetry_1
_geom_torsion_site_symmetry_4
O1 Al1 N1 C1 -91.18(11) . .
N1 Al1 N1 C1 88.81(11) 2 .
N2 Al1 N1 C1 0.13(11) 2 .
N2 Al1 N1 C1 170.63(11) . .
O1 Al1 N1 C7 82.04(13) . .
N1 Al1 N1 C7 -97.96(13) 2 .
N2 Al1 N1 C7 173.36(14) 2 .
N2 Al1 N1 C7 -16.15(13) . .
O1 Al1 N2 C6 -59.19(14) . .
N1 Al1 N2 C6 60.32(15) . .
N1 Al1 N2 C6 -177.67(15) 2 .
N2 Al1 N2 C6 120.80(14) 2 .
O1 Al1 N2 C2 117.45(11) . .
N1 Al1 N2 C2 -123.03(12) . .
N1 Al1 N2 C2 -1.03(11) 2 .
N2 Al1 N2 C2 -62.55(11) 2 .
C7 N1 C1 C2 -173.30(14) . 2
Al1 N1 C1 C2 0.80(19) . 2
C6 N2 C2 C1 178.76(14) . 2
Al1 N2 C2 C1 1.70(18) . 2
C6 N2 C2 C3 0.3(2) . .
Al1 N2 C2 C3 -176.74(13) . .
N2 C2 C3 C4 -0.4(3) . .
C1 C2 C3 C4 -178.64(19) 2 .
C2 C3 C4 C5 -0.3(3) . .
C3 C4 C5 C6 1.1(3) . .
C2 N2 C6 C5 0.5(3) . .
Al1 N2 C6 C5 177.00(14) . .
C4 C5 C6 N2 -1.2(3) . .
C1 N1 C7 C12 -106.95(17) . .
Al1 N1 C7 C12 79.91(17) . .
C1 N1 C7 C8 74.11(18) . .
Al1 N1 C7 C8 -99.03(16) . .
C12 C7 C8 C9 -1.3(2) . .
N1 C7 C8 C9 177.62(14) . .
C12 C7 C8 C13 -179.82(14) . .
N1 C7 C8 C13 -0.9(2) . .
C7 C8 C9 C10 0.0(2) . .
C13 C8 C9 C10 178.57(15) . .
C8 C9 C10 C11 0.9(3) . .
C9 C10 C11 C12 -0.6(3) . .
C10 C11 C12 C7 -0.6(2) . .
C10 C11 C12 C16 175.85(16) . .
C8 C7 C12 C11 1.6(2) . .
N1 C7 C12 C11 -177.33(14) . .
C8 C7 C12 C16 -174.86(14) . .
N1 C7 C12 C16 6.2(2) . .
C9 C8 C13 C14 -83.00(19) . .
C7 C8 C13 C14 95.48(18) . .
C9 C8 C13 C15 41.4(2) . .
C7 C8 C13 C15 -140.15(15) . .
C11 C12 C16 C18 -86.0(2) . .
C7 C12 C16 C18 90.4(2) . .
C11 C12 C16 C17 38.3(2) . .
C7 C12 C16 C17 -145.34(17) . .
